data_2231563
loop_
_publ_author_name
'He, Yan'
'Cui, Liang-Yan'
'Zhang, Xin-Ying'

_publ_section_title
;
 2,4-Dioxo-1-(prop-2-ynyl)-1,2,3,4-tetrahydropyrimidine-5-carbaldehyde
;
_journal_coeditor_code IS2760
_journal_issue 9
_journal_name_full 'Acta Crystallographica Section E'
_journal_page_first o2350
_journal_paper_doi 10.1107/S1600536811032272
_journal_volume 67
_journal_year 2011
_chemical_formula_iupac 'C8 H6 N2 O3'
_chemical_formula_moiety 'C8 H6 N2 O3'
_chemical_formula_sum 'C8 H6 N2 O3'
_chemical_formula_weight 178.15
_chemical_name_systematic
;
2,4-Dioxo-1-(prop-2-ynyl)-1,2,3,4-tetrahydropyrimidine-5-carbaldehyde
;
_space_group_IT_number 14
_symmetry_cell_setting monoclinic
_symmetry_space_group_name_Hall '-P 2yn'
_symmetry_space_group_name_H-M 'P 1 21/n 1'
_atom_sites_solution_hydrogens geom
_atom_sites_solution_primary direct
_atom_sites_solution_secondary difmap
_audit_creation_method SHELXL-97
_cell_angle_alpha 90.00
_cell_angle_beta 90.611(2)
_cell_angle_gamma 90.00
_cell_formula_units_Z 4
_cell_length_a 5.1756(7)
_cell_length_b 8.4877(12)
_cell_length_c 18.565(3)
_cell_measurement_reflns_used 2188
_cell_measurement_temperature 296(2)
_cell_measurement_theta_max 26.74
_cell_measurement_theta_min 2.64
_cell_volume 815.5(2)
_computing_cell_refinement 'SAINT (Bruker, 1997)'
_computing_data_collection 'SMART (Bruker, 1997)'
_computing_data_reduction 'SAINT (Bruker, 1997)'
_computing_molecular_graphics 'SHELXTL (Sheldrick, 2008)'
_computing_publication_material 'SHELXTL (Sheldrick, 2008)'
_computing_structure_refinement 'SHELXL97 (Sheldrick, 2008)'
_computing_structure_solution 'SHELXS97 (Sheldrick, 2008)'
_diffrn_ambient_temperature 296(2)
_diffrn_measured_fraction_theta_full 0.999
_diffrn_measured_fraction_theta_max 0.999
_diffrn_measurement_device_type 'Bruker SMART CCD area-detector'
_diffrn_measurement_method 'phi and omega scans'
_diffrn_radiation_monochromator graphite
_diffrn_radiation_source 'fine-focus sealed tube'
_diffrn_radiation_type MoK\a
_diffrn_radiation_wavelength 0.71073
_diffrn_reflns_av_R_equivalents 0.0201
_diffrn_reflns_av_sigmaI/netI 0.0178
_diffrn_reflns_limit_h_max 6
_diffrn_reflns_limit_h_min -6
_diffrn_reflns_limit_k_max 10
_diffrn_reflns_limit_k_min -10
_diffrn_reflns_limit_l_max 21
_diffrn_reflns_limit_l_min -22
_diffrn_reflns_number 5826
_diffrn_reflns_theta_full 25.48
_diffrn_reflns_theta_max 25.48
_diffrn_reflns_theta_min 2.64
_diffrn_standards_decay_% 0
_diffrn_standards_interval_count 0
_diffrn_standards_interval_time 0
_diffrn_standards_number 0
_exptl_absorpt_coefficient_mu 0.114
_exptl_absorpt_correction_T_max 0.9721
_exptl_absorpt_correction_T_min 0.9547
_exptl_absorpt_correction_type multi-scan
_exptl_absorpt_process_details '(SADABS; Bruker, 1997)'
_exptl_crystal_colour colourless
_exptl_crystal_density_diffrn 1.451
_exptl_crystal_density_method 'not measured'
_exptl_crystal_description block
_exptl_crystal_F_000 368
_exptl_crystal_size_max 0.41
_exptl_crystal_size_mid 0.37
_exptl_crystal_size_min 0.25
_refine_diff_density_max 0.143
_refine_diff_density_min -0.227
_refine_ls_extinction_method none
_refine_ls_goodness_of_fit_ref 1.076
_refine_ls_hydrogen_treatment constr
_refine_ls_matrix_type full
_refine_ls_number_parameters 118
_refine_ls_number_reflns 1520
_refine_ls_number_restraints 0
_refine_ls_restrained_S_all 1.076
_refine_ls_R_factor_all 0.0480
_refine_ls_R_factor_gt 0.0400
_refine_ls_shift/su_max 0.000
_refine_ls_shift/su_mean 0.000
_refine_ls_structure_factor_coef Fsqd
_refine_ls_weighting_details 'calc w=1/[\s^2^(Fo^2^)+(0.0694P)^2^+0.1695P] where P=(Fo^2^+2Fc^2^)/3'
_refine_ls_weighting_scheme calc
_refine_ls_wR_factor_gt 0.1163
_refine_ls_wR_factor_ref 0.1231
_reflns_number_gt 1261
_reflns_number_total 1520
_reflns_threshold_expression I>2sigma(I)
_cod_data_source_file is2760.cif
_cod_data_source_block I
_cod_original_sg_symbol_H-M 'P 21/n'
_cod_database_code 2231563
_cod_database_fobs_code 2231563

loop_
_symmetry_equiv_pos_as_xyz
'x, y, z'
'-x+1/2, y+1/2, -z+1/2'
'-x, -y, -z'
'x-1/2, -y-1/2, z-1/2'

loop_
_atom_site_type_symbol
_atom_site_label
_atom_site_fract_x
_atom_site_fract_y
_atom_site_fract_z
_atom_site_U_iso_or_equiv
_atom_site_adp_type
_atom_site_calc_flag
_atom_site_refinement_flags
_atom_site_occupancy
_atom_site_symmetry_multiplicity
C C1 0.7042(3) 0.8893(2) 0.44458(8) 0.0374(4) Uani d . 1 1
C C2 0.5046(3) 0.8128(2) 0.40196(8) 0.0376(4) Uani d . 1 1
C C3 0.4934(3) 0.84333(19) 0.33033(8) 0.0372(4) Uani d . 1 1
H H3 0.3631 0.7959 0.3031 0.045 Uiso calc R 1 1
C C4 0.8652(3) 1.01190(19) 0.33360(8) 0.0368(4) Uani d . 1 1
C C5 0.3180(4) 0.7061(2) 0.43522(10) 0.0510(5) Uani d . 1 1
H H5 0.3435 0.6787 0.4833 0.061 Uiso calc R 1 1
C C6 0.6377(3) 0.9724(2) 0.21870(8) 0.0432(4) Uani d . 1 1
H H6A 0.4685 0.9390 0.2017 0.052 Uiso calc R 1 1
H H6B 0.6512 1.0851 0.2110 0.052 Uiso calc R 1 1
C C7 0.8363(4) 0.8923(2) 0.17686(9) 0.0464(5) Uani d . 1 1
C C8 0.9931(4) 0.8282(3) 0.14242(11) 0.0612(6) Uani d . 1 1
H H8 1.1175 0.7773 0.1151 0.073 Uiso calc R 1 1
N N1 0.6616(2) 0.93903(17) 0.29646(7) 0.0370(4) Uani d . 1 1
N N2 0.8664(3) 0.98582(16) 0.40649(7) 0.0398(4) Uani d . 1 1
H H2 0.9818 1.0356 0.4312 0.048 Uiso calc R 1 1
O O1 0.7344(2) 0.87340(16) 0.51012(6) 0.0490(4) Uani d . 1 1
O O2 1.0262(2) 1.09061(15) 0.30334(6) 0.0472(4) Uani d . 1 1
O O3 0.1324(3) 0.65141(19) 0.40376(8) 0.0685(5) Uani d . 1 1

loop_
_atom_site_aniso_label
_atom_site_aniso_U_11
_atom_site_aniso_U_22
_atom_site_aniso_U_33
_atom_site_aniso_U_12
_atom_site_aniso_U_13
_atom_site_aniso_U_23
C1 0.0360(8) 0.0454(9) 0.0308(8) 0.0027(7) -0.0031(6) -0.0023(7)
C2 0.0353(8) 0.0442(9) 0.0333(8) 0.0011(7) -0.0018(6) -0.0066(7)
C3 0.0326(8) 0.0439(9) 0.0350(8) 0.0021(7) -0.0041(6) -0.0089(7)
C4 0.0365(8) 0.0414(9) 0.0323(8) 0.0027(7) -0.0036(7) -0.0023(7)
C5 0.0503(10) 0.0600(11) 0.0427(10) -0.0103(9) -0.0011(8) -0.0042(8)
C6 0.0451(10) 0.0551(10) 0.0294(8) 0.0008(8) -0.0085(7) 0.0013(7)
C7 0.0533(11) 0.0548(11) 0.0311(8) -0.0078(9) -0.0027(8) -0.0019(8)
C8 0.0625(13) 0.0738(14) 0.0474(11) -0.0033(11) 0.0076(10) -0.0125(10)
N1 0.0366(7) 0.0471(8) 0.0272(7) 0.0016(6) -0.0044(5) -0.0029(6)
N2 0.0402(8) 0.0494(8) 0.0297(7) -0.0079(6) -0.0084(5) -0.0014(6)
O1 0.0500(7) 0.0683(8) 0.0285(6) -0.0120(6) -0.0057(5) 0.0017(5)
O2 0.0470(7) 0.0566(8) 0.0378(7) -0.0094(6) -0.0019(5) 0.0039(5)
O3 0.0592(9) 0.0805(11) 0.0658(10) -0.0216(7) 0.0004(7) -0.0139(8)

loop_
_atom_type_symbol
_atom_type_description
_atom_type_scat_dispersion_real
_atom_type_scat_dispersion_imag
_atom_type_scat_source
C C 0.0033 0.0016 'International Tables Vol C Tables 4.2.6.8 and 6.1.1.4'
H H 0.0000 0.0000 'International Tables Vol C Tables 4.2.6.8 and 6.1.1.4'
N N 0.0061 0.0033 'International Tables Vol C Tables 4.2.6.8 and 6.1.1.4'
O O 0.0106 0.0060 'International Tables Vol C Tables 4.2.6.8 and 6.1.1.4'

loop_
_geom_angle_atom_site_label_1
_geom_angle_atom_site_label_2
_geom_angle_atom_site_label_3
_geom_angle
O1 C1 N2 120.11(14)
O1 C1 C2 124.91(15)
N2 C1 C2 114.98(13)
C3 C2 C1 118.22(15)
C3 C2 C5 120.68(15)
C1 C2 C5 121.10(15)
N1 C3 C2 123.42(14)
N1 C3 H3 118.3
C2 C3 H3 118.3
O2 C4 N2 123.44(14)
O2 C4 N1 122.30(14)
N2 C4 N1 114.26(14)
O3 C5 C2 123.80(18)
O3 C5 H5 118.1
C2 C5 H5 118.1
C7 C6 N1 112.24(14)
C7 C6 H6A 109.2
N1 C6 H6A 109.2
C7 C6 H6B 109.2
N1 C6 H6B 109.2
H6A C6 H6B 107.9
C8 C7 C6 178.99(19)
C7 C8 H8 180.0
C3 N1 C4 121.52(13)
C3 N1 C6 121.56(13)
C4 N1 C6 116.91(14)
C4 N2 C1 127.43(13)
C4 N2 H2 116.3
C1 N2 H2 116.3

loop_
_geom_bond_atom_site_label_1
_geom_bond_atom_site_label_2
_geom_bond_distance
C1 O1 1.2325(19)
C1 N2 1.374(2)
C1 C2 1.449(2)
C2 C3 1.356(2)
C2 C5 1.465(3)
C3 N1 1.351(2)
C3 H3 0.9300
C4 O2 1.211(2)
C4 N2 1.371(2)
C4 N1 1.397(2)
C5 O3 1.211(2)
C5 H5 0.9300
C6 C7 1.462(3)
C6 N1 1.475(2)
C6 H6A 0.9700
C6 H6B 0.9700
C7 C8 1.173(3)
C8 H8 0.9300
N2 H2 0.8600

loop_
_geom_hbond_atom_site_label_D
_geom_hbond_atom_site_label_H
_geom_hbond_atom_site_label_A
_geom_hbond_site_symmetry_A
_geom_hbond_distance_DH
_geom_hbond_distance_HA
_geom_hbond_distance_DA
_geom_hbond_angle_DHA
N2 H2 O1 3_776 0.86 1.98 2.8329(18) 173.6

loop_
_geom_torsion_atom_site_label_1
_geom_torsion_atom_site_label_2
_geom_torsion_atom_site_label_3
_geom_torsion_atom_site_label_4
_geom_torsion
O1 C1 C2 C3 179.16(16)
N2 C1 C2 C3 -0.7(2)
O1 C1 C2 C5 -0.4(3)
N2 C1 C2 C5 179.81(15)
C1 C2 C3 N1 1.3(2)
C5 C2 C3 N1 -179.19(15)
C3 C2 C5 O3 -7.1(3)
C1 C2 C5 O3 172.38(18)
C2 C3 N1 C4 1.3(2)
C2 C3 N1 C6 -178.27(15)
O2 C4 N1 C3 175.63(15)
N2 C4 N1 C3 -4.1(2)
O2 C4 N1 C6 -4.8(2)
N2 C4 N1 C6 175.44(14)
C7 C6 N1 C3 -106.92(18)
C7 C6 N1 C4 73.53(19)
O2 C4 N2 C1 -174.72(16)
N1 C4 N2 C1 5.0(2)
O1 C1 N2 C4 177.47(15)
C2 C1 N2 C4 -2.7(2)

loop_
_cod_related_entry_id
_cod_related_entry_database
_cod_related_entry_code
1 ChemSpider 30656945
